data_4023996
loop_
_publ_author_name
'Bao-Yong Hou'
'De-Xian Wang'
'Hai-Bo Yang'
'Qi-Yu Zheng'
'Mei-Xiang Wang'

_publ_section_title
;
 Synthesis and Structure of Upper-Rim
 1,3-Alternate Tetraoxacalix[2]arene[2]triazine Azacrowns
 and Change of Cavity in Response to Fluoride Anion
;
_journal_name_full 'Journal of Organic Chemistry'
_journal_page_first 5218
_journal_page_last 5226
_journal_paper_doi 10.1021/jo0706168
_journal_volume 72
_journal_year 2007
_chemical_formula_sum 'C48 H50 N8 O14'
_chemical_formula_weight 962.96
_chemical_name_systematic
; 
 ? 
;
_space_group_IT_number 15
_symmetry_cell_setting monoclinic
_symmetry_space_group_name_Hall '-C 2yc'
_symmetry_space_group_name_H-M 'C 1 2/c 1'
_atom_sites_solution_hydrogens geom
_atom_sites_solution_primary direct
_atom_sites_solution_secondary difmap
_audit_creation_method SHELXL-97
_cell_angle_alpha 90.00
_cell_angle_beta 119.35(3)
_cell_angle_gamma 90.00
_cell_formula_units_Z 4
_cell_length_a 24.154(5)
_cell_length_b 13.507(3)
_cell_length_c 18.307(4)
_cell_measurement_reflns_used 5958
_cell_measurement_temperature 293(2)
_cell_measurement_theta_max 27.48
_cell_measurement_theta_min 1.79
_cell_volume 5206.0(18)
_computing_cell_refinement 'Rapid Auto(Rigaku 2001)'
_computing_data_collection 'Rapid Auto(Rigaku 2001)'
_computing_data_reduction 'Rapid Auto(Rigaku 2001)'
_computing_structure_refinement 'SHELXL-97 (Sheldrick, 1997)'
_computing_structure_solution 'SHELXS-97 (Sheldrick, 1990)'
_diffrn_ambient_temperature 293(2)
_diffrn_measured_fraction_theta_full 0.997
_diffrn_measured_fraction_theta_max 0.997
_diffrn_measurement_device_type 'Rigaku Raxis Rapid IP'
_diffrn_measurement_method oscillation
_diffrn_radiation_monochromator graphite
_diffrn_radiation_source 'fine-focus sealed tube'
_diffrn_radiation_type MoK\a
_diffrn_radiation_wavelength 0.71073
_diffrn_reflns_av_R_equivalents 0.0000
_diffrn_reflns_av_sigmaI/netI 0.1402
_diffrn_reflns_limit_h_max 31
_diffrn_reflns_limit_h_min 0
_diffrn_reflns_limit_k_max 17
_diffrn_reflns_limit_k_min 0
_diffrn_reflns_limit_l_max 20
_diffrn_reflns_limit_l_min -23
_diffrn_reflns_number 5958
_diffrn_reflns_theta_full 27.48
_diffrn_reflns_theta_max 27.48
_diffrn_reflns_theta_min 1.79
_exptl_absorpt_coefficient_mu 0.092
_exptl_absorpt_correction_T_max 0.9900
_exptl_absorpt_correction_T_min 0.9792
_exptl_absorpt_correction_type empirical
_exptl_absorpt_process_details abscor
_exptl_crystal_colour colorless
_exptl_crystal_density_diffrn 1.229
_exptl_crystal_density_method 'not measured'
_exptl_crystal_description Prism
_exptl_crystal_F_000 2024
_exptl_crystal_size_max 0.23
_exptl_crystal_size_mid 0.14
_exptl_crystal_size_min 0.11
_refine_diff_density_max 2.417
_refine_diff_density_min -1.878
_refine_diff_density_rms 0.382
_refine_ls_extinction_coef 0.012(4)
_refine_ls_extinction_expression Fc^*^=kFc[1+0.001xFc^2^\l^3^/sin(2\q)]^-1/4^
_refine_ls_extinction_method SHELXL
_refine_ls_goodness_of_fit_ref 1.471
_refine_ls_hydrogen_treatment constr
_refine_ls_matrix_type full
_refine_ls_number_parameters 254
_refine_ls_number_reflns 5958
_refine_ls_number_restraints 41
_refine_ls_restrained_S_all 1.487
_refine_ls_R_factor_all 0.4487
_refine_ls_R_factor_gt 0.2236
_refine_ls_shift/su_max 0.045
_refine_ls_shift/su_mean 0.009
_refine_ls_structure_factor_coef Fsqd
_refine_ls_weighting_details 'calc w=1/[\s^2^(Fo^2^)+(0.2750P)^2^+4.0000P] where P=(Fo^2^+2Fc^2^)/3'
_refine_ls_weighting_scheme calc
_refine_ls_wR_factor_gt 0.5351
_refine_ls_wR_factor_ref 0.6645
_reflns_number_gt 1548
_reflns_number_total 5958
_reflns_threshold_expression >2sigma(I)
_cod_data_source_file jo0706168si20070324_094451.cif
_cod_data_source_block a
_cod_depositor_comments
;
The following automatic conversions were performed:
'_symmetry_cell_setting' value 'Monoclinic' changed to 'monoclinic'
according to '/home/saulius/struct/CIF-dictionaries/cif_core.dic'
dictionary named 'cif_core.dic' version 2.4.1 from 2010-06-29.

Automatic conversion script
Id: cif_fix_enum 1527 2010-12-29 10:47:43Z saulius 
;
_cod_original_sg_symbol_H-M 'C 2/c'
_cod_database_code 4023996

loop_
_symmetry_equiv_pos_as_xyz
'x, y, z'
'-x, y, -z+1/2'
'x+1/2, y+1/2, z'
'-x+1/2, y+1/2, -z+1/2'
'-x, -y, -z'
'x, -y, z-1/2'
'-x+1/2, -y+1/2, -z'
'x+1/2, -y+1/2, z-1/2'

loop_
_atom_site_label
_atom_site_type_symbol
_atom_site_fract_x
_atom_site_fract_y
_atom_site_fract_z
_atom_site_U_iso_or_equiv
_atom_site_adp_type
_atom_site_occupancy
_atom_site_symmetry_multiplicity
_atom_site_calc_flag
_atom_site_refinement_flags
_atom_site_disorder_assembly
_atom_site_disorder_group
O1 O 0.1116(3) 0.4247(8) 0.1902(5) 0.107(3) Uani 1 1 d . . .
O1W O 0.0000 0.149(6) 0.2500 0.52(4) Uiso 1 2 d S . .
O2 O 0.1156(3) 0.3947(8) 0.4421(5) 0.104(3) Uani 1 1 d . . .
O3 O 0.0268(5) 0.7393(8) 0.0309(8) 0.141(4) Uani 1 1 d D . .
O4 O -0.0778(6) 0.7208(10) -0.0238(9) 0.169(5) Uani 1 1 d D . .
O5 O 0.2373(17) -0.004(2) 0.318(2) 0.89(6) Uani 0.50 1 d PD A 1
O6 O 0.176(3) -0.145(9) 0.380(4) 1.6(4) Uiso 1 1 d D . .
O7 O 0.080(2) -0.283(4) 0.287(4) 0.62(4) Uiso 1 1 d D . .
N1 N 0.1065(4) 0.4122(8) 0.3125(6) 0.080(3) Uani 1 1 d . . .
N2 N 0.1843(4) 0.3316(8) 0.2907(6) 0.090(3) Uani 1 1 d . . .
N3 N 0.1874(4) 0.3203(7) 0.4217(5) 0.081(3) Uani 1 1 d . . .
N4 N 0.2599(4) 0.2402(9) 0.3983(6) 0.097(3) Uani 1 1 d . . .
H4A H 0.2794 0.2297 0.4515 0.117 Uiso 1 1 calc R . .
C1 C 0.1353(5) 0.3875(11) 0.2701(8) 0.089(4) Uani 1 1 d . . .
C2 C 0.2089(5) 0.2980(9) 0.3679(8) 0.080(3) Uani 1 1 d . . .
C3 C 0.1375(5) 0.3755(9) 0.3887(7) 0.077(3) Uani 1 1 d . . .
C4 C 0.0598(4) 0.4509(10) 0.4162(6) 0.075(3) Uani 1 1 d . . .
C5 C 0.0020(5) 0.4126(9) 0.3652(7) 0.078(3) Uani 1 1 d . . .
H5A H -0.0024 0.3509 0.3404 0.093 Uiso 1 1 calc R . .
C6 C 0.0506(4) 0.4676(11) 0.1492(6) 0.079(3) Uani 1 1 d . . .
C7 C 0.0451(5) 0.5568(10) 0.1137(7) 0.080(3) Uani 1 1 d . . .
H7A H 0.0813 0.5920 0.1240 0.097 Uiso 1 1 calc R . .
C8 C -0.0140(5) 0.5964(9) 0.0621(6) 0.076(3) Uani 1 1 d . . .
C9 C -0.0686(5) 0.5416(12) 0.0468(7) 0.091(4) Uani 1 1 d . . .
H9A H -0.1091 0.5667 0.0127 0.109 Uiso 1 1 calc R . .
C10 C -0.0196(8) 0.6938(11) 0.0210(9) 0.105(4) Uani 1 1 d D . .
C11 C -0.0889(10) 0.8077(19) -0.0767(16) 0.274(15) Uiso 1 1 d D . .
H11A H -0.1010 0.7876 -0.1335 0.329 Uiso 1 1 calc R . .
H11B H -0.0507 0.8476 -0.0552 0.329 Uiso 1 1 calc R . .
C12 C -0.1409(16) 0.865(3) -0.076(2) 0.56(6) Uiso 1 1 d D . .
C13 C -0.201(2) 0.863(10) -0.143(4) 2.0(7) Uiso 1 1 d D . .
H13A H -0.2075 0.8357 -0.1937 2.400 Uiso 1 1 calc R . .
C14 C -0.2497(19) 0.902(12) -0.136(5) 2.0(8) Uiso 1 1 d D . .
H14A H -0.2906 0.9006 -0.1819 2.400 Uiso 1 1 calc R . .
C15 C -0.239(2) 0.944(4) -0.063(4) 0.38(3) Uiso 1 1 d D . .
H15A H -0.2719 0.9533 -0.0508 0.458 Uiso 1 1 calc R . .
C16 C -0.177(3) 0.970(4) -0.006(4) 0.41(3) Uiso 1 1 d D . .
H16A H -0.1690 1.0201 0.0332 0.487 Uiso 1 1 calc R . .
C17 C -0.129(2) 0.923(9) -0.009(5) 1.03(19) Uiso 1 1 d D . .
H17A H -0.0876 0.9303 0.0347 1.242 Uiso 1 1 calc R . .
C18 C 0.2870(6) 0.1913(15) 0.3482(11) 0.168(9) Uani 1 1 d D A .
H18A H 0.2726 0.2275 0.2962 0.201 Uiso 1 1 calc R . .
H18B H 0.3329 0.1962 0.3795 0.201 Uiso 1 1 calc R . .
C19 C 0.2690(10) 0.0846(16) 0.3278(16) 0.29(2) Uani 1 1 d D . .
H19A H 0.2635 0.0866 0.2717 0.347 Uiso 1 1 calc R A 1
H19B H 0.3115 0.0581 0.3612 0.347 Uiso 1 1 calc R A 1
C20 C 0.2173(8) -0.0948(11) 0.2803(11) 1.65(3) Uani 1 1 d D A 1
H20A H 0.2529 -0.1266 0.2790 1.985 Uiso 1 1 calc R A 1
H20B H 0.1847 -0.0841 0.2226 1.985 Uiso 1 1 calc R A 1
C21 C 0.1926(19) -0.163(2) 0.319(3) 0.39(3) Uiso 1 1 d D . .
H21A H 0.1546 -0.1904 0.2723 0.473 Uiso 1 1 calc R A 1
H21B H 0.2232 -0.2162 0.3404 0.473 Uiso 1 1 calc R A 1
C22 C 0.111(3) -0.153(5) 0.339(5) 2.0(6) Uiso 1 1 d D . .
H22A H 0.0963 -0.0876 0.3420 2.400 Uiso 1 1 calc R A .
H22B H 0.1022 -0.1946 0.3751 2.400 Uiso 1 1 calc R . .
C23 C 0.067(3) -0.187(6) 0.255(4) 0.58(6) Uiso 1 1 d D A .
H23A H 0.0236 -0.1666 0.2349 0.694 Uiso 1 1 calc R . .
H23B H 0.0806 -0.1728 0.2140 0.694 Uiso 1 1 calc R . .
C24 C 0.023(3) -0.312(4) 0.277(4) 0.51(5) Uiso 1 1 d D . .
H24A H 0.0297 -0.3800 0.2966 0.607 Uiso 1 1 calc R . .
H24B H 0.0182 -0.2742 0.3184 0.607 Uiso 1 1 calc R . .

loop_
_atom_site_aniso_label
_atom_site_aniso_U_11
_atom_site_aniso_U_22
_atom_site_aniso_U_33
_atom_site_aniso_U_23
_atom_site_aniso_U_13
_atom_site_aniso_U_12
O1 0.068(4) 0.169(9) 0.098(6) 0.038(6) 0.052(4) 0.030(5)
O2 0.075(5) 0.163(9) 0.077(5) 0.015(5) 0.040(4) 0.034(5)
O3 0.129(8) 0.102(8) 0.200(12) 0.043(7) 0.089(8) -0.015(6)
O4 0.149(10) 0.152(11) 0.197(13) 0.097(10) 0.079(9) 0.045(8)
O5 0.34(3) 2.00(16) 0.52(5) -0.96(8) 0.36(3) -0.711
N1 0.056(4) 0.114(8) 0.077(6) 0.006(5) 0.038(4) 0.008(5)
N2 0.064(5) 0.128(9) 0.085(6) 0.011(6) 0.042(5) 0.022(6)
N3 0.059(5) 0.096(7) 0.082(6) 0.010(5) 0.030(4) 0.024(5)
N4 0.076(6) 0.131(9) 0.090(6) 0.009(6) 0.044(5) 0.035(6)
C1 0.055(6) 0.130(11) 0.088(8) 0.018(8) 0.038(5) 0.006(7)
C2 0.062(6) 0.107(9) 0.086(8) 0.012(7) 0.047(6) 0.017(6)
C3 0.064(6) 0.095(9) 0.075(7) -0.008(6) 0.037(5) 0.005(6)
C4 0.056(6) 0.105(9) 0.063(6) 0.005(7) 0.028(5) 0.017(6)
C5 0.070(6) 0.090(8) 0.084(7) 0.007(6) 0.046(6) 0.004(6)
C6 0.055(5) 0.112(10) 0.071(6) 0.010(7) 0.033(5) 0.004(6)
C7 0.064(6) 0.105(10) 0.082(7) -0.003(7) 0.044(6) -0.015(6)
C8 0.069(6) 0.089(8) 0.075(7) 0.015(6) 0.040(5) 0.002(6)
C9 0.061(6) 0.142(12) 0.064(6) 0.016(7) 0.026(5) 0.024(7)
C10 0.103(10) 0.103(11) 0.103(10) -0.002(9) 0.046(8) -0.001(9)
C18 0.083(9) 0.30(3) 0.139(13) 0.063(16) 0.070(9) 0.100(14)
C19 0.143(16) 0.35(4) 0.36(4) -0.33(3) 0.110(19) -0.051(19)
C20 2.00(3) 2.00(5) 2.00(3) 0.56(3) 1.78(3) -0.538

loop_
_atom_type_symbol
_atom_type_description
_atom_type_scat_dispersion_real
_atom_type_scat_dispersion_imag
_atom_type_scat_source
C C 0.0033 0.0016 'International Tables Vol C Tables 4.2.6.8 and 6.1.1.4'
H H 0.0000 0.0000 'International Tables Vol C Tables 4.2.6.8 and 6.1.1.4'
N N 0.0061 0.0033 'International Tables Vol C Tables 4.2.6.8 and 6.1.1.4'
O O 0.0106 0.0060 'International Tables Vol C Tables 4.2.6.8 and 6.1.1.4'

loop_
_geom_angle_atom_site_label_1
_geom_angle_atom_site_label_2
_geom_angle_atom_site_label_3
_geom_angle
_geom_angle_site_symmetry_1
_geom_angle_site_symmetry_3
_geom_angle_publ_flag
C1 O1 C6 119.7(8) . . ?
C3 O2 C4 120.7(9) . . ?
C10 O4 C11 116.1(14) . . ?
C20 O5 C19 150(2) . . ?
C21 O6 C22 104.2(19) . . ?
C24 O7 C23 101.7(19) . . ?
C1 N1 C3 109.9(9) . . ?
C1 N2 C2 112.4(10) . . ?
C3 N3 C2 113.1(10) . . ?
C2 N4 C18 126.1(11) . . ?
N2 C1 N1 130.5(12) . . ?
N2 C1 O1 111.4(10) . . ?
N1 C1 O1 118.1(10) . . ?
N2 C2 N4 119.3(10) . . ?
N2 C2 N3 124.9(10) . . ?
N4 C2 N3 115.8(11) . . ?
N3 C3 N1 129.2(10) . . ?
N3 C3 O2 112.4(10) . . ?
N1 C3 O2 118.5(10) . . ?
C5 C4 C9 123.0(11) . 2 ?
C5 C4 O2 121.5(12) . . ?
C9 C4 O2 115.2(10) 2 . ?
C4 C5 C6 118.1(12) . 2 ?
C7 C6 C5 121.7(10) . 2 ?
C7 C6 O1 117.2(10) . . ?
C5 C6 O1 120.3(12) 2 . ?
C6 C7 C8 120.3(10) . . ?
C7 C8 C9 119.0(11) . . ?
C7 C8 C10 119.8(11) . . ?
C9 C8 C10 121.2(11) . . ?
C4 C9 C8 117.9(10) 2 . ?
O3 C10 O4 126.4(14) . . ?
O3 C10 C8 121.6(12) . . ?
O4 C10 C8 111.9(14) . . ?
O4 C11 C12 106.8(16) . . ?
C17 C12 C13 119.3(14) . . ?
C17 C12 C11 120.4(16) . . ?
C13 C12 C11 120.1(15) . . ?
C14 C13 C12 119.3(16) . . ?
C13 C14 C15 120.0(14) . . ?
C14 C15 C16 117(2) . . ?
C17 C16 C15 119(2) . . ?
C16 C17 C12 120.1(9) . . ?
C19 C18 N4 114.4(13) . . ?
O5 C19 C18 159.4(19) . . ?
O5 C20 C21 116.2(18) . . ?
O6 C21 C20 130(5) . . ?
O6 C22 C23 131(3) . . ?
O7 C23 C22 87.3(13) . . ?
C24 C24 O7 131(9) 2 . ?

loop_
_geom_bond_atom_site_label_1
_geom_bond_atom_site_label_2
_geom_bond_distance
_geom_bond_site_symmetry_2
_geom_bond_publ_flag
O1 C1 1.378(14) . ?
O1 C6 1.409(12) . ?
O2 C3 1.346(12) . ?
O2 C4 1.412(12) . ?
O3 C10 1.211(16) . ?
O4 C10 1.285(16) . ?
O4 C11 1.460(16) . ?
O5 C20 1.381(17) . ?
O5 C19 1.381(18) . ?
O6 C21 1.38(2) . ?
O6 C22 1.378(19) . ?
O7 C24 1.37(2) . ?
O7 C23 1.39(2) . ?
N1 C1 1.314(14) . ?
N1 C3 1.315(13) . ?
N2 C1 1.294(14) . ?
N2 C2 1.318(14) . ?
N3 C3 1.287(13) . ?
N3 C2 1.352(13) . ?
N4 C2 1.328(13) . ?
N4 C18 1.515(18) . ?
C4 C5 1.345(15) . ?
C4 C9 1.366(18) 2 ?
C5 C6 1.381(15) 2 ?
C6 C7 1.345(16) . ?
C6 C5 1.381(15) 2 ?
C7 C8 1.375(14) . ?
C8 C9 1.415(16) . ?
C8 C10 1.488(18) . ?
C9 C4 1.366(17) 2 ?
C11 C12 1.484(12) . ?
C12 C17 1.358(16) . ?
C12 C13 1.365(17) . ?
C13 C14 1.360(16) . ?
C14 C15 1.364(19) . ?
C15 C16 1.385(19) . ?
C16 C17 1.352(17) . ?
C18 C19 1.498(17) . ?
C20 C21 1.451(18) . ?
C22 C23 1.45(2) . ?
C24 C24 1.06(12) 2 ?
